data_4332850
loop_
_publ_author_name
'Yang, Chi'
'Messerschmidt, Marc'
'Coppens, Philip'
'Omary, Mohammad A.'

_publ_section_title
;
 Trinuclear Gold(I) Triazolates:&#x00A0; A New Class of Wide-Band
 Phosphors and Sensors
;
_journal_issue 17
_journal_name_full 'Inorganic Chemistry'
_journal_page_first 6592
_journal_page_last 6594
_journal_paper_doi 10.1021/ic060943i
_journal_volume 45
_journal_year 2006
_chemical_formula_moiety 'C24 H42 Au3 N9'
_chemical_formula_sum 'C24 H42 Au3 N9'
_chemical_formula_weight 1047.57
_chemical_name_common Diisopropyltriazole-gold-trimer
_space_group_IT_number 15
_symmetry_cell_setting monoclinic
_symmetry_Int_Tables_number 15
_symmetry_space_group_name_Hall '-C 2yc'
_symmetry_space_group_name_H-M 'C 1 2/c 1'
_atom_sites_solution_hydrogens geom
_atom_sites_solution_primary direct
_atom_sites_solution_secondary difmap
_audit_creation_method SHELXL-97
_cell_angle_alpha 90.00
_cell_angle_beta 98.361(2)
_cell_angle_gamma 90.00
_cell_formula_units_Z 8
_cell_length_a 25.285(2)
_cell_length_b 13.8608(13)
_cell_length_c 17.1400(16)
_cell_measurement_reflns_used 7139
_cell_measurement_temperature 95(2)
_cell_measurement_theta_max 31.7375
_cell_measurement_theta_min 2.696
_cell_volume 5943.2(9)
_computing_cell_refinement 'SAINT-Plus (Bruker, 2004)'
_computing_data_collection 'APEX2 (Bruker, 2004)'
_computing_data_reduction 'SAINT-Plus (Bruker, 2004)'
_computing_molecular_graphics 'Platon(Speck, 2005)'
_computing_structure_refinement 'SHELXL-97 (Sheldrick, 1997)'
_computing_structure_solution 'SHELXTL (Bruker)'
_diffrn_ambient_temperature 95(2)
_diffrn_measured_fraction_theta_full 0.997
_diffrn_measured_fraction_theta_max 0.928
_diffrn_measurement_device_type 'Bruker SMART APEX2'
_diffrn_measurement_method '0.3 omega scans '
_diffrn_radiation_monochromator graphite
_diffrn_radiation_probe x-ray
_diffrn_radiation_type MoK\a
_diffrn_radiation_wavelength 0.71073
_diffrn_reflns_av_R_equivalents 0.0382
_diffrn_reflns_av_sigmaI/netI 0.0328
_diffrn_reflns_limit_h_max 33
_diffrn_reflns_limit_h_min -37
_diffrn_reflns_limit_k_max 20
_diffrn_reflns_limit_k_min -20
_diffrn_reflns_limit_l_max 21
_diffrn_reflns_limit_l_min -24
_diffrn_reflns_number 37903
_diffrn_reflns_theta_full 28.7
_diffrn_reflns_theta_max 31.93
_diffrn_reflns_theta_min 1.63
_diffrn_source 'rotating anode'
_diffrn_source_type 'RU200 BEH'
_exptl_absorpt_coefficient_mu 14.804
_exptl_absorpt_correction_T_max 0.169
_exptl_absorpt_correction_T_min 0.059
_exptl_absorpt_correction_type multi-scan
_exptl_absorpt_process_details 'sadabs '
_exptl_crystal_colour colorless
_exptl_crystal_density_diffrn 2.342
_exptl_crystal_density_method 'not measured'
_exptl_crystal_F_000 3888
_exptl_crystal_size_max 0.20
_exptl_crystal_size_mid 0.15
_exptl_crystal_size_min 0.12
_refine_diff_density_max 1.695
_refine_diff_density_min -2.431
_refine_diff_density_rms 0.207
_refine_ls_extinction_method none
_refine_ls_goodness_of_fit_ref 0.759
_refine_ls_hydrogen_treatment constr
_refine_ls_matrix_type full
_refine_ls_number_parameters 337
_refine_ls_number_reflns 9529
_refine_ls_number_restraints 0
_refine_ls_restrained_S_all 0.759
_refine_ls_R_factor_all 0.0342
_refine_ls_R_factor_gt 0.0253
_refine_ls_shift/su_max 0.011
_refine_ls_shift/su_mean 0.000
_refine_ls_structure_factor_coef Fsqd
_refine_ls_weighting_details 'calc w=1/[\s^2^(Fo^2^)+(0.1000P)^2^+0.0001P] where P=(Fo^2^+2Fc^2^)/3'
_refine_ls_weighting_scheme calc
_refine_ls_wR_factor_gt 0.0830
_refine_ls_wR_factor_ref 0.0944
_reflns_number_gt 8317
_reflns_number_total 9529
_reflns_threshold_expression >2sigma(I)
_cod_data_source_file ic060943isup1.cif
_cod_data_source_block 95k_0m
_cod_original_cell_volume 5943.1(10)
_cod_original_sg_symbol_H-M 'C 2/c'
_cod_database_code 4332850

loop_
_symmetry_equiv_pos_as_xyz
'x, y, z'
'-x, y, -z+1/2'
'x+1/2, y+1/2, z'
'-x+1/2, y+1/2, -z+1/2'
'-x, -y, -z'
'x, -y, z-1/2'
'-x+1/2, -y+1/2, -z'
'x+1/2, -y+1/2, z-1/2'

loop_
_atom_site_label
_atom_site_type_symbol
_atom_site_fract_x
_atom_site_fract_y
_atom_site_fract_z
_atom_site_U_iso_or_equiv
_atom_site_adp_type
_atom_site_occupancy
_atom_site_symmetry_multiplicity
_atom_site_calc_flag
_atom_site_refinement_flags
Au1 Au 1.000363(6) 0.581946(11) 0.156931(9) 0.01405(5) Uani 1 1 d .
Au2 Au 0.909962(6) 0.764000(11) 0.141849(9) 0.01409(5) Uani 1 1 d .
Au3 Au 1.042943(6) 0.811725(11) 0.156670(9) 0.01471(5) Uani 1 1 d .
N9 N 0.94634(15) 1.0589(3) 0.1314(2) 0.0173(7) Uani 1 1 d .
C7 C 1.14695(17) 0.6986(3) 0.1515(2) 0.0161(7) Uani 1 1 d .
C20 C 0.91192(17) 0.9850(3) 0.1317(2) 0.0156(7) Uani 1 1 d .
N8 N 0.84256(15) 0.4874(3) 0.1124(2) 0.0181(7) Uani 1 1 d .
C11 C 0.92196(18) 0.3754(3) 0.1239(3) 0.0177(8) Uani 1 1 d .
H11 H 0.9556 0.3759 0.1627 0.021 Uiso 1 1 calc R
C21 C 0.85243(18) 0.9978(3) 0.1196(3) 0.0184(8) Uani 1 1 d .
H21 H 0.8354 0.9327 0.1134 0.022 Uiso 1 1 calc R
N7 N 1.16417(15) 0.6069(3) 0.1520(2) 0.0178(7) Uani 1 1 d .
C22 C 0.99430(18) 1.0147(3) 0.1421(3) 0.0164(7) Uani 1 1 d .
C12 C 0.83774(17) 0.5838(3) 0.1172(2) 0.0154(7) Uani 1 1 d .
C13 C 0.89506(17) 0.4719(3) 0.1270(2) 0.0159(7) Uani 1 1 d .
C9 C 1.12090(18) 0.5547(3) 0.1586(3) 0.0171(8) Uani 1 1 d .
C23 C 0.83358(19) 1.0481(4) 0.1906(3) 0.0240(9) Uani 1 1 d .
H23A H 0.8464 1.0120 0.2388 0.036 Uiso 1 1 calc R
H23B H 0.7944 1.0504 0.1830 0.036 Uiso 1 1 calc R
H23C H 0.8479 1.1139 0.1953 0.036 Uiso 1 1 calc R
C4 C 1.18055(18) 0.7858(3) 0.1465(3) 0.0185(8) Uani 1 1 d .
H4 H 1.1570 0.8383 0.1209 0.022 Uiso 1 1 calc R
N6 N 0.99018(15) 0.9193(2) 0.1495(2) 0.0158(7) Uani 1 1 d .
N1 N 1.09505(14) 0.7028(3) 0.1579(2) 0.0165(7) Uani 1 1 d .
N5 N 0.93606(14) 0.9003(3) 0.1421(2) 0.0149(6) Uani 1 1 d .
N2 N 1.07791(15) 0.6092(3) 0.1623(2) 0.0164(7) Uani 1 1 d .
N3 N 0.92232(14) 0.5534(2) 0.1424(2) 0.0141(6) Uani 1 1 d .
N4 N 0.88504(15) 0.6273(3) 0.1355(2) 0.0165(7) Uani 1 1 d .
C1 C 1.11757(18) 0.4471(3) 0.1553(3) 0.0187(8) Uani 1 1 d .
H1 H 1.0911 0.4257 0.1898 0.022 Uiso 1 1 calc R
C2 C 1.1720(2) 0.4020(3) 0.1869(3) 0.0229(9) Uani 1 1 d .
H2A H 1.1994 0.4278 0.1575 0.034 Uiso 1 1 calc R
H2B H 1.1700 0.3318 0.1804 0.034 Uiso 1 1 calc R
H2C H 1.1815 0.4177 0.2430 0.034 Uiso 1 1 calc R
C3 C 1.0981(2) 0.4125(3) 0.0712(3) 0.0243(9) Uani 1 1 d .
H3A H 1.0636 0.4426 0.0519 0.036 Uiso 1 1 calc R
H3B H 1.0939 0.3422 0.0711 0.036 Uiso 1 1 calc R
H3C H 1.1242 0.4305 0.0368 0.036 Uiso 1 1 calc R
C5 C 1.2244(2) 0.7676(4) 0.0963(3) 0.0295(11) Uani 1 1 d .
H5A H 1.2450 0.7106 0.1161 0.044 Uiso 1 1 calc R
H5B H 1.2482 0.8238 0.0991 0.044 Uiso 1 1 calc R
H5C H 1.2084 0.7568 0.0415 0.044 Uiso 1 1 calc R
C6 C 1.2036(2) 0.8197(4) 0.2296(3) 0.0318(11) Uani 1 1 d .
H6A H 1.1745 0.8301 0.2605 0.048 Uiso 1 1 calc R
H6B H 1.2232 0.8802 0.2261 0.048 Uiso 1 1 calc R
H6C H 1.2280 0.7704 0.2552 0.048 Uiso 1 1 calc R
C14 C 0.78573(17) 0.6355(3) 0.1000(3) 0.0187(8) Uani 1 1 d .
H14 H 0.7917 0.7048 0.1148 0.022 Uiso 1 1 calc R
C15 C 0.8867(2) 0.2947(3) 0.1457(3) 0.0239(9) Uani 1 1 d .
H15A H 0.8774 0.3065 0.1984 0.036 Uiso 1 1 calc R
H15B H 0.9059 0.2332 0.1456 0.036 Uiso 1 1 calc R
H15C H 0.8540 0.2919 0.1073 0.036 Uiso 1 1 calc R
C16 C 0.7654(2) 0.6299(4) 0.0119(3) 0.0246(9) Uani 1 1 d .
H16A H 0.7895 0.6661 -0.0172 0.037 Uiso 1 1 calc R
H16B H 0.7295 0.6578 0.0014 0.037 Uiso 1 1 calc R
H16C H 0.7642 0.5623 -0.0050 0.037 Uiso 1 1 calc R
C17 C 0.9369(2) 0.3584(4) 0.0413(3) 0.0275(10) Uani 1 1 d .
H17A H 0.9050 0.3656 0.0018 0.041 Uiso 1 1 calc R
H17B H 0.9514 0.2932 0.0383 0.041 Uiso 1 1 calc R
H17C H 0.9639 0.4057 0.0310 0.041 Uiso 1 1 calc R
C18 C 0.7450(2) 0.5937(4) 0.1484(3) 0.0264(10) Uani 1 1 d .
H18A H 0.7349 0.5286 0.1294 0.040 Uiso 1 1 calc R
H18B H 0.7132 0.6350 0.1428 0.040 Uiso 1 1 calc R
H18C H 0.7608 0.5907 0.2040 0.040 Uiso 1 1 calc R
C24 C 1.04705(18) 1.0639(3) 0.1397(3) 0.0195(8) Uani 1 1 d .
H24 H 1.0760 1.0237 0.1698 0.023 Uiso 1 1 calc R
C25 C 0.83495(19) 1.0558(3) 0.0441(3) 0.0222(9) Uani 1 1 d .
H25A H 0.8554 1.1160 0.0459 0.033 Uiso 1 1 calc R
H25B H 0.7967 1.0707 0.0399 0.033 Uiso 1 1 calc R
H25C H 0.8415 1.0178 -0.0017 0.033 Uiso 1 1 calc R
C26 C 1.0485(2) 1.1637(3) 0.1770(3) 0.0254(9) Uani 1 1 d .
H26A H 1.0195 1.2031 0.1495 0.038 Uiso 1 1 calc R
H26B H 1.0829 1.1945 0.1729 0.038 Uiso 1 1 calc R
H26C H 1.0442 1.1578 0.2327 0.038 Uiso 1 1 calc R
C27 C 1.0574(3) 1.0719(5) 0.0549(4) 0.0471(18) Uani 1 1 d .
H27A H 1.0511 1.0092 0.0288 0.071 Uiso 1 1 calc R
H27B H 1.0946 1.0916 0.0541 0.071 Uiso 1 1 calc R
H27C H 1.0333 1.1201 0.0272 0.071 Uiso 1 1 calc R

loop_
_atom_site_aniso_label
_atom_site_aniso_U_11
_atom_site_aniso_U_22
_atom_site_aniso_U_33
_atom_site_aniso_U_23
_atom_site_aniso_U_13
_atom_site_aniso_U_12
Au1 0.01569(8) 0.01199(8) 0.01435(8) -0.00048(5) 0.00176(6) 0.00021(5)
Au2 0.01726(8) 0.00927(8) 0.01599(8) -0.00020(5) 0.00326(6) -0.00025(5)
Au3 0.01631(8) 0.01145(8) 0.01634(8) -0.00115(5) 0.00224(6) 0.00122(5)
N9 0.0205(17) 0.0094(14) 0.0217(17) -0.0013(13) 0.0014(14) 0.0014(13)
C7 0.0176(18) 0.0155(18) 0.0153(18) -0.0004(14) 0.0023(15) -0.0006(14)
C20 0.022(2) 0.0099(16) 0.0143(17) -0.0010(13) -0.0001(14) -0.0002(14)
N8 0.0215(18) 0.0105(15) 0.0229(18) 0.0003(13) 0.0050(14) -0.0001(13)
C11 0.023(2) 0.0105(17) 0.0184(19) 0.0000(14) -0.0012(16) 0.0020(15)
C21 0.0193(19) 0.0132(17) 0.023(2) -0.0020(15) 0.0025(15) -0.0006(14)
N7 0.0181(16) 0.0147(16) 0.0210(17) 0.0004(13) 0.0039(14) 0.0023(13)
C22 0.0206(19) 0.0131(17) 0.0159(17) -0.0002(14) 0.0039(14) 0.0002(15)
C12 0.0200(19) 0.0121(17) 0.0143(18) 0.0019(13) 0.0034(15) 0.0025(14)
C13 0.0200(19) 0.0119(17) 0.0158(18) 0.0009(13) 0.0024(15) -0.0012(14)
C9 0.0206(19) 0.0111(17) 0.0183(18) 0.0027(14) -0.0017(15) 0.0003(15)
C23 0.022(2) 0.024(2) 0.026(2) -0.0003(18) 0.0052(17) 0.0030(17)
C4 0.020(2) 0.0126(17) 0.023(2) 0.0007(15) 0.0028(16) -0.0021(15)
N6 0.0179(16) 0.0087(15) 0.0217(18) -0.0021(12) 0.0062(13) -0.0005(12)
N1 0.0154(16) 0.0152(16) 0.0184(17) 0.0012(13) 0.0009(13) -0.0004(13)
N5 0.0146(15) 0.0139(15) 0.0167(16) -0.0023(12) 0.0036(12) 0.0018(12)
N2 0.0182(16) 0.0118(15) 0.0185(16) -0.0005(12) 0.0010(13) -0.0021(13)
N3 0.0184(16) 0.0086(14) 0.0149(15) 0.0000(11) 0.0014(12) -0.0007(12)
N4 0.0217(17) 0.0097(14) 0.0181(16) 0.0001(12) 0.0026(13) 0.0019(13)
C1 0.021(2) 0.0155(18) 0.020(2) -0.0001(15) 0.0058(16) 0.0014(15)
C2 0.031(2) 0.0150(19) 0.023(2) 0.0018(16) 0.0042(18) 0.0055(17)
C3 0.032(2) 0.0147(19) 0.025(2) -0.0032(16) 0.0000(19) 0.0001(17)
C5 0.030(3) 0.026(2) 0.035(3) 0.004(2) 0.012(2) -0.0030(19)
C6 0.038(3) 0.027(2) 0.031(3) -0.005(2) 0.004(2) -0.013(2)
C14 0.0181(19) 0.0150(18) 0.023(2) 0.0011(15) 0.0016(16) 0.0023(15)
C15 0.030(2) 0.0117(18) 0.030(2) 0.0015(17) 0.0059(19) -0.0004(17)
C16 0.025(2) 0.023(2) 0.024(2) 0.0004(17) -0.0008(18) 0.0017(17)
C17 0.035(3) 0.024(2) 0.025(2) 0.0027(18) 0.009(2) 0.0070(19)
C18 0.025(2) 0.025(2) 0.031(3) 0.0056(18) 0.0073(19) 0.0011(18)
C24 0.020(2) 0.0136(18) 0.025(2) -0.0026(16) 0.0046(16) -0.0014(15)
C25 0.022(2) 0.019(2) 0.024(2) 0.0015(17) -0.0013(17) -0.0012(17)
C26 0.033(2) 0.020(2) 0.025(2) -0.0015(18) 0.0070(19) -0.0091(19)
C27 0.047(4) 0.059(4) 0.041(3) -0.028(3) 0.026(3) -0.031(3)

loop_
_atom_type_symbol
_atom_type_description
_atom_type_scat_dispersion_real
_atom_type_scat_dispersion_imag
_atom_type_scat_source
C C 0.0033 0.0016 'International Tables Vol C Tables 4.2.6.8 and 6.1.1.4'
H H 0.0000 0.0000 'International Tables Vol C Tables 4.2.6.8 and 6.1.1.4'
N N 0.0061 0.0033 'International Tables Vol C Tables 4.2.6.8 and 6.1.1.4'
Au Au -2.0133 8.8022 'International Tables Vol C Tables 4.2.6.8 and 6.1.1.4'

loop_
_geom_angle_atom_site_label_1
_geom_angle_atom_site_label_2
_geom_angle_atom_site_label_3
_geom_angle
_geom_angle_site_symmetry_1
_geom_angle_site_symmetry_3
N2 Au1 N3 175.45(15) . .
N2 Au1 Au1 95.92(11) . 2_755
N3 Au1 Au1 88.61(10) . 2_755
N2 Au1 Au3 60.36(10) . .
N3 Au1 Au3 119.98(10) . .
Au1 Au1 Au3 92.849(4) 2_755 .
N4 Au2 N5 176.77(15) . .
N6 Au3 N1 177.10(15) . .
N6 Au3 Au1 119.83(10) . .
N1 Au3 Au1 59.73(10) . .
C20 N9 C22 102.8(3) . .
N1 C7 N7 111.3(4) . .
N1 C7 C4 123.1(4) . .
N7 C7 C4 125.6(4) . .
N5 C20 N9 113.0(4) . .
N5 C20 C21 123.9(4) . .
N9 C20 C21 123.1(4) . .
C13 N8 C12 104.2(4) . .
C13 C11 C15 111.4(4) . .
C13 C11 C17 110.0(4) . .
C15 C11 C17 110.3(4) . .
C20 C21 C25 109.8(4) . .
C20 C21 C23 111.4(4) . .
C25 C21 C23 110.2(4) . .
C9 N7 C7 104.2(4) . .
N6 C22 N9 112.5(4) . .
N6 C22 C24 122.3(4) . .
N9 C22 C24 125.0(4) . .
N4 C12 N8 112.1(4) . .
N4 C12 C14 124.4(4) . .
N8 C12 C14 123.4(4) . .
N3 C13 N8 112.0(4) . .
N3 C13 C11 122.6(4) . .
N8 C13 C11 125.4(4) . .
N7 C9 N2 112.5(4) . .
N7 C9 C1 125.6(4) . .
N2 C9 C1 121.7(4) . .
C7 C4 C5 111.6(4) . .
C7 C4 C6 109.8(4) . .
C5 C4 C6 111.4(4) . .
C22 N6 N5 105.7(3) . .
C22 N6 Au3 133.4(3) . .
N5 N6 Au3 120.5(3) . .
C7 N1 N2 106.5(3) . .
C7 N1 Au3 133.3(3) . .
N2 N1 Au3 120.0(3) . .
C20 N5 N6 105.9(3) . .
C20 N5 Au2 133.8(3) . .
N6 N5 Au2 120.1(3) . .
C9 N2 N1 105.5(3) . .
C9 N2 Au1 134.1(3) . .
N1 N2 Au1 119.7(3) . .
C13 N3 N4 106.5(3) . .
C13 N3 Au1 132.0(3) . .
N4 N3 Au1 120.8(3) . .
C12 N4 N3 105.1(3) . .
C12 N4 Au2 134.9(3) . .
N3 N4 Au2 119.5(3) . .
C9 C1 C3 110.9(4) . .
C9 C1 C2 110.5(4) . .
C3 C1 C2 110.7(4) . .
C12 C14 C16 109.5(4) . .
C12 C14 C18 110.8(4) . .
C16 C14 C18 111.2(4) . .
C22 C24 C27 109.7(4) . .
C22 C24 C26 111.6(4) . .
C27 C24 C26 109.8(4) . .

loop_
_geom_bond_atom_site_label_1
_geom_bond_atom_site_label_2
_geom_bond_distance
_geom_bond_site_symmetry_2
Au1 N2 1.986(4) .
Au1 N3 1.993(4) .
Au1 Au1 3.1932(4) 2_755
Au1 Au3 3.3622(4) .
Au2 N4 1.995(4) .
Au2 N5 2.001(4) .
Au3 N6 1.993(4) .
Au3 N1 2.002(4) .
N9 C20 1.345(5) .
N9 C22 1.348(6) .
C7 N1 1.334(6) .
C7 N7 1.343(5) .
C7 C4 1.488(6) .
C20 N5 1.323(5) .
C20 C21 1.499(6) .
N8 C13 1.332(6) .
N8 C12 1.346(5) .
C11 C13 1.505(6) .
C11 C15 1.511(6) .
C11 C17 1.536(7) .
C21 C25 1.533(6) .
C21 C23 1.537(7) .
N7 C9 1.330(6) .
C22 N6 1.333(5) .
C22 C24 1.504(6) .
C12 N4 1.335(6) .
C12 C14 1.489(6) .
C13 N3 1.329(5) .
C9 N2 1.333(6) .
C9 C1 1.495(6) .
C4 C5 1.521(7) .
C4 C6 1.532(7) .
N6 N5 1.381(5) .
N1 N2 1.373(5) .
N3 N4 1.385(5) .
C1 C3 1.531(6) .
C1 C2 1.538(6) .
C14 C16 1.524(6) .
C14 C18 1.527(7) .
C24 C27 1.518(8) .
C24 C26 1.522(6) .
